data_4512586
loop_
_publ_author_name
'Bertini, Federica'
'Mellone, Irene'
'Ienco, Andrea'
'Peruzzini, Maurizio'
'Gonsalvi, Luca'

_publ_section_title
;
 Iron(II) Complexes of the Linearrac-Tetraphos-1 Ligand as Efficient
 Homogeneous Catalysts for Sodium Bicarbonate Hydrogenation and Formic
 Acid Dehydrogenation
;
_journal_issue 2
_journal_name_full 'ACS Catalysis'
_journal_page_first 1254
_journal_paper_doi 10.1021/cs501998t
_journal_volume 5
_journal_year 2015
_chemical_compound_source 'synthesis as described'
_chemical_formula_moiety 'C90 H98 Fe3 O10 P8, 2(C24 H20 B), (C4 H8 O), 2(C H4 O)'
_chemical_formula_sum 'C144 H154 B2 Fe3 O13 P8'
_chemical_formula_weight 2529.59
_space_group_crystal_system triclinic
_space_group_IT_number 2
_space_group_name_Hall '-P 1'
_space_group_name_H-M_alt 'P -1'
_symmetry_cell_setting triclinic
_symmetry_Int_Tables_number 2
_symmetry_space_group_name_Hall '-P 1'
_symmetry_space_group_name_H-M 'P -1'
_atom_sites_solution_hydrogens geom
_audit_creation_date 2014-11-18T15:18:18-00:00
_audit_creation_method 'WinGX routine CIF_UPDATE'
_cell_angle_alpha 81.607(4)
_cell_angle_beta 77.192(4)
_cell_angle_gamma 79.041(4)
_cell_formula_units_Z 2
_cell_length_a 14.7034(6)
_cell_length_b 15.3502(7)
_cell_length_c 30.5317(13)
_cell_measurement_reflns_used 7250
_cell_measurement_temperature 100(2)
_cell_measurement_theta_max 61.9184
_cell_measurement_theta_min 4.3262
_cell_measurement_wavelength 0.71073
_cell_volume 6558.1(5)
_computing_cell_refinement
;
        CrysAlisPro, Agilent Technologies,
        Version 1.171.35.11 (release 16-05-2011 CrysAlis171 .NET)
        (compiled May 16 2011,17:55:39)
;
_computing_data_collection
;
        CrysAlisPro, Agilent Technologies,
        Version 1.171.35.11 (release 16-05-2011 CrysAlis171 .NET)
        (compiled May 16 2011,17:55:39)
;
_computing_data_reduction
;
        CrysAlisPro, Agilent Technologies,
        Version 1.171.35.11 (release 16-05-2011 CrysAlis171 .NET)
        (compiled May 16 2011,17:55:39)
;
_computing_molecular_graphics 'Ortep-3 for Windows (Farrugia, 1997)'
_computing_publication_material 'WinGX publication routines (Farrugia, 1999)'
_computing_structure_refinement 'SHELXL-2013 (Sheldrick, 2013)'
_computing_structure_solution 'SIR97 (Giacovazzo et al, 1997)'
_diffrn_ambient_temperature 100(2)
_diffrn_detector_area_resol_mean 8.1241
_diffrn_measured_fraction_theta_full 0.844
_diffrn_measured_fraction_theta_max 0.971
_diffrn_measurement_device_type 'Xcalibur, Onyx'
_diffrn_measurement_method '\w scans'
_diffrn_orient_matrix_UB_11 -0.0208616
_diffrn_orient_matrix_UB_12 -0.0880825
_diffrn_orient_matrix_UB_13 0.0284466
_diffrn_orient_matrix_UB_21 0.0751391
_diffrn_orient_matrix_UB_22 -0.05291
_diffrn_orient_matrix_UB_23 -0.0343395
_diffrn_orient_matrix_UB_31 0.0760357
_diffrn_orient_matrix_UB_32 0.004033
_diffrn_orient_matrix_UB_33 0.0268518
_diffrn_radiation_monochromator graphite
_diffrn_radiation_probe x-ray
_diffrn_radiation_type CuK\a
_diffrn_radiation_wavelength 1.54184
_diffrn_reflns_av_R_equivalents 0.1023
_diffrn_reflns_av_unetI/netI 0.2817
_diffrn_reflns_Laue_measured_fraction_full 0.844
_diffrn_reflns_Laue_measured_fraction_max 0.971
_diffrn_reflns_limit_h_max 16
_diffrn_reflns_limit_h_min -13
_diffrn_reflns_limit_k_max 17
_diffrn_reflns_limit_k_min -16
_diffrn_reflns_limit_l_max 34
_diffrn_reflns_limit_l_min -34
_diffrn_reflns_number 41607
_diffrn_reflns_point_group_measured_fraction_full 0.844
_diffrn_reflns_point_group_measured_fraction_max 0.971
_diffrn_reflns_theta_full 67.684
_diffrn_reflns_theta_max 62.007
_diffrn_reflns_theta_min 4.33
_exptl_absorpt_coefficient_mu 4.029
_exptl_absorpt_correction_T_max 1
_exptl_absorpt_correction_T_min 0.53604
_exptl_absorpt_correction_type multi-scan
_exptl_absorpt_process_details
;
        CrysAlisPro, Agilent Technologies,
        Version 1.171.35.11 (release 16-05-2011 CrysAlis171 .NET)
        (compiled May 16 2011,17:55:39)
        Empirical absorption correction using spherical harmonics,
 implemented in SCALE3 ABSPACK scaling algorithm.
;
_exptl_crystal_colour orange
_exptl_crystal_density_diffrn 1.281
_exptl_crystal_density_method 'not measured'
_exptl_crystal_description prism
_exptl_crystal_F_000 2660
_exptl_crystal_size_max 0.1
_exptl_crystal_size_mid 0.07
_exptl_crystal_size_min 0.05
_refine_diff_density_max 0.626
_refine_diff_density_min -0.674
_refine_diff_density_rms 0.084
_refine_ls_extinction_method none
_refine_ls_goodness_of_fit_ref 0.988
_refine_ls_hydrogen_treatment constr
_refine_ls_matrix_type full
_refine_ls_number_parameters 1488
_refine_ls_number_reflns 20039
_refine_ls_number_restraints 7
_refine_ls_restrained_S_all 0.99
_refine_ls_R_factor_all 0.1915
_refine_ls_R_factor_gt 0.0928
_refine_ls_shift/su_max 0.022
_refine_ls_shift/su_mean 0.001
_refine_ls_structure_factor_coef Fsqd
_refine_ls_weighting_details 'w=1/[\s^2^(Fo^2^)+(0.1311P)^2^] where P=(Fo^2^+2Fc^2^)/3'
_refine_ls_weighting_scheme calc
_refine_ls_wR_factor_gt 0.2255
_refine_ls_wR_factor_ref 0.286
_reflns_number_gt 9388
_reflns_number_total 20039
_reflns_threshold_expression 'I > 2\s(I)'
_cod_data_source_file cs501998t_si_006.cif
_cod_data_source_block strutt7
_cod_depositor_comments 'Adding full bibliography for 4512586--4512590.cif.'
_cod_database_code 4512586

loop_
_space_group_symop_operation_xyz
'x, y, z'
'-x, -y, -z'

loop_
_atom_site_label
_atom_site_type_symbol
_atom_site_fract_x
_atom_site_fract_y
_atom_site_fract_z
_atom_site_U_iso_or_equiv
_atom_site_adp_type
_atom_site_occupancy
_atom_site_calc_flag
Fe1 Fe 0.10549(9) -0.07412(8) 0.64638(5) 0.0483(4) Uani 1 d
Fe2 Fe 0.25061(8) 0.36044(8) 0.82562(4) 0.0425(4) Uani 1 d
Fe3 Fe 0.30696(11) 0.13062(10) 0.70204(6) 0.0727(5) Uani 1 d
P1 P 0.23164(16) -0.18698(14) 0.63548(9) 0.0549(7) Uani 1 d
P2 P 0.03558(16) -0.17543(14) 0.69379(9) 0.0544(7) Uani 1 d
P3 P 0.03959(16) -0.11325(13) 0.59589(8) 0.0508(7) Uani 1 d
P4 P -0.02577(16) 0.03493(13) 0.65585(8) 0.0505(6) Uani 1 d
P5 P 0.12520(14) 0.29162(13) 0.86097(8) 0.0456(6) Uani 1 d
P6 P 0.25441(15) 0.38684(13) 0.89461(8) 0.0454(6) Uani 1 d
P7 P 0.16885(15) 0.49631(13) 0.82030(8) 0.0462(6) Uani 1 d
P8 P 0.37271(15) 0.42919(14) 0.78798(9) 0.0524(7) Uani 1 d
O1 O 0.1605(4) -0.0067(4) 0.6842(2) 0.0557(16) Uani 1 d
O2 O 0.1923(4) 0.0104(3) 0.6105(2) 0.0554(16) Uani 1 d
O3 O 0.2624(4) 0.0870(4) 0.6482(2) 0.075(2) Uani 1 d
O4 O 0.3408(4) 0.2438(3) 0.8160(2) 0.0515(15) Uani 1 d
O5 O 0.2452(4) 0.3027(3) 0.77016(18) 0.0477(15) Uani 1 d
O6 O 0.3459(4) 0.1734(4) 0.7556(2) 0.0647(18) Uani 1 d
O10 O 0.2092(6) 0.2504(5) 0.7006(3) 0.114(3) Uani 1 d
O11 O 0.2019(4) 0.0656(4) 0.7471(2) 0.077(2) Uani 1 d
O12 O 0.4150(5) 0.0189(5) 0.7060(3) 0.104(3) Uani 1 d
O13 O 0.4086(7) 0.1937(6) 0.6526(3) 0.148(4) Uani 1 d
C1 C 0.1834(6) -0.2917(5) 0.6488(3) 0.060(3) Uani 1 d
H1A H 0.1504 -0.2995 0.625 0.072 Uiso 1 calc
H1B H 0.2346 -0.3433 0.6512 0.072 Uiso 1 calc
C2 C 0.1140(6) -0.2843(5) 0.6941(3) 0.056(3) Uani 1 d
H2A H 0.1497 -0.2913 0.7187 0.068 Uiso 1 calc
H2B H 0.0756 -0.3328 0.6998 0.068 Uiso 1 calc
C4 C -0.0667(6) -0.1968(5) 0.6731(3) 0.057(3) Uani 1 d
C5 C -0.0335(6) -0.1995(5) 0.6210(3) 0.059(3) Uani 1 d
H5A H -0.0895 -0.1901 0.6068 0.071 Uiso 1 calc
H5B H 0.0033 -0.259 0.6149 0.071 Uiso 1 calc
C6 C -0.0462(6) -0.0203(5) 0.5776(3) 0.053(2) Uani 1 d
H6A H -0.0134 0.026 0.5577 0.063 Uiso 1 calc
H6B H -0.0866 -0.0413 0.5607 0.063 Uiso 1 calc
C7 C 0.2055(6) 0.0319(5) 0.6472(4) 0.056(3) Uani 1 d
C700 C -0.1055(6) 0.0174(5) 0.6201(3) 0.055(3) Uani 1 d
H70A H -0.1477 -0.0248 0.6368 0.066 Uiso 1 calc
H70B H -0.1451 0.0747 0.612 0.066 Uiso 1 calc
C734 C -0.1351(11) -0.1559(8) 0.8195(6) 0.108(4) Uani 1 d
H734 H -0.2001 -0.1541 0.833 0.129 Uiso 1 calc
C10 C 0.3110(6) -0.1937(6) 0.5817(3) 0.056(3) Uani 1 d
C11 C 0.3680(7) -0.1270(6) 0.5656(4) 0.064(3) Uani 1 d
H11 H 0.3613 -0.0784 0.5828 0.077 Uiso 1 calc
C12 C 0.4321(7) -0.1310(7) 0.5262(4) 0.081(3) Uani 1 d
H12 H 0.4715 -0.0865 0.5175 0.097 Uiso 1 calc
C13 C 0.4427(8) -0.1974(8) 0.4979(4) 0.090(4) Uani 1 d
H13 H 0.4868 -0.1979 0.47 0.108 Uiso 1 calc
C14 C 0.3855(8) -0.2627(7) 0.5126(4) 0.081(3) Uani 1 d
H14 H 0.3899 -0.3085 0.4941 0.097 Uiso 1 calc
C15 C 0.3219(7) -0.2622(6) 0.5540(4) 0.071(3) Uani 1 d
H15 H 0.2853 -0.3088 0.5636 0.086 Uiso 1 calc
C20 C 0.3184(7) -0.2107(6) 0.6718(4) 0.059(3) Uani 1 d
C21 C 0.3987(6) -0.2737(6) 0.6622(3) 0.067(3) Uani 1 d
H21 H 0.4102 -0.3016 0.6352 0.08 Uiso 1 calc
C22 C 0.4645(7) -0.2981(7) 0.6913(4) 0.074(3) Uani 1 d
H22 H 0.5178 -0.3433 0.6847 0.088 Uiso 1 calc
C23 C 0.4499(8) -0.2557(7) 0.7286(4) 0.079(3) Uani 1 d
H23 H 0.4938 -0.2714 0.7482 0.095 Uiso 1 calc
C24 C 0.3728(8) -0.1903(7) 0.7390(4) 0.086(3) Uani 1 d
H24 H 0.3633 -0.1607 0.7653 0.103 Uiso 1 calc
C25 C 0.3074(7) -0.1682(6) 0.7091(3) 0.069(3) Uani 1 d
H25 H 0.2547 -0.1223 0.7156 0.082 Uiso 1 calc
C30 C -0.0078(8) -0.1677(6) 0.7537(4) 0.065(3) Uani 1 d
C31 C 0.0562(9) -0.1632(7) 0.7799(4) 0.089(4) Uani 1 d
H31 H 0.1213 -0.165 0.7666 0.106 Uiso 1 calc
C32 C 0.0246(13) -0.1559(9) 0.8267(6) 0.116(5) Uani 1 d
H32 H 0.0682 -0.1545 0.8452 0.139 Uiso 1 calc
C33 C -0.0681(16) -0.1509(9) 0.8444(6) 0.127(6) Uani 1 d
H33 H -0.089 -0.1435 0.8755 0.152 Uiso 1 calc
C34 C 0.8067(6) 0.2152(5) 0.9344(3) 0.055(2) Uani 1 d
H34 H 0.8418 0.2597 0.918 0.066 Uiso 1 calc
C35 C -0.1021(9) -0.1638(6) 0.7741(4) 0.078(3) Uani 1 d
H35 H -0.1461 -0.1667 0.756 0.094 Uiso 1 calc
C40 C 0.1001(6) -0.1489(5) 0.5425(3) 0.053(2) Uani 1 d
C41 C 0.1669(7) -0.0992(5) 0.5150(4) 0.058(3) Uani 1 d
H41 H 0.1801 -0.0489 0.5258 0.07 Uiso 1 calc
C42 C 0.2134(7) -0.1217(6) 0.4729(4) 0.066(3) Uani 1 d
H42 H 0.2586 -0.0874 0.4552 0.08 Uiso 1 calc
C43 C 0.1947(7) -0.1935(6) 0.4564(3) 0.066(3) Uani 1 d
H43 H 0.2261 -0.2085 0.4271 0.079 Uiso 1 calc
C44 C 0.1296(7) -0.2440(6) 0.4828(4) 0.074(3) Uani 1 d
H44 H 0.1173 -0.2943 0.4716 0.088 Uiso 1 calc
C45 C 0.0822(6) -0.2221(5) 0.5253(3) 0.058(3) Uani 1 d
H45 H 0.0374 -0.257 0.5428 0.07 Uiso 1 calc
C50 C -0.0144(7) 0.1524(5) 0.6360(3) 0.054(3) Uani 1 d
C51 C -0.0750(6) 0.2210(6) 0.6584(3) 0.062(3) Uani 1 d
H51 H -0.1167 0.207 0.686 0.075 Uiso 1 calc
C52 C -0.0744(7) 0.3112(6) 0.6402(4) 0.072(3) Uani 1 d
H52 H -0.1164 0.3577 0.6551 0.086 Uiso 1 calc
C53 C -0.0121(7) 0.3305(6) 0.6006(4) 0.068(3) Uani 1 d
H53 H -0.0102 0.391 0.5886 0.082 Uiso 1 calc
C54 C 0.0481(7) 0.2626(6) 0.5777(3) 0.064(3) Uani 1 d
H54 H 0.0897 0.2759 0.5499 0.076 Uiso 1 calc
C55 C 0.0458(7) 0.1749(6) 0.5967(3) 0.063(3) Uani 1 d
H55 H 0.088 0.1285 0.5817 0.075 Uiso 1 calc
C60 C -0.0979(6) 0.0438(5) 0.7112(3) 0.054(2) Uani 1 d
C61 C -0.1969(7) 0.0462(6) 0.7210(4) 0.071(3) Uani 1 d
H61 H -0.2279 0.0416 0.6974 0.085 Uiso 1 calc
C62 C -0.2497(8) 0.0550(7) 0.7644(4) 0.079(3) Uani 1 d
H62 H -0.3161 0.0556 0.7706 0.095 Uiso 1 calc
C63 C -0.2042(7) 0.0628(6) 0.7983(4) 0.069(3) Uani 1 d
H63 H -0.2397 0.0686 0.8281 0.083 Uiso 1 calc
C64 C -0.1085(7) 0.0623(5) 0.7895(4) 0.060(3) Uani 1 d
H64 H -0.0786 0.0691 0.8131 0.072 Uiso 1 calc
C65 C -0.0550(6) 0.0521(5) 0.7465(3) 0.055(2) Uani 1 d
H65 H 0.0114 0.0506 0.7411 0.066 Uiso 1 calc
C71 C 0.0796(5) 0.3309(5) 0.9166(3) 0.052(2) Uani 1 d
H71A H 0.0432 0.392 0.9138 0.062 Uiso 1 calc
H71B H 0.0379 0.2909 0.936 0.062 Uiso 1 calc
C72 C 0.1662(5) 0.3300(5) 0.9365(3) 0.049(2) Uani 1 d
H72A H 0.1946 0.2676 0.9448 0.059 Uiso 1 calc
H72B H 0.1472 0.3608 0.9642 0.059 Uiso 1 calc
C73 C 0.2119(6) 0.5056(5) 0.9027(3) 0.052(2) Uani 1 d
H73A H 0.1857 0.5117 0.9351 0.062 Uiso 1 calc
H73B H 0.2649 0.5397 0.8928 0.062 Uiso 1 calc
C74 C 0.1345(6) 0.5425(5) 0.8748(3) 0.056(3) Uani 1 d
H74A H 0.127 0.6085 0.8699 0.067 Uiso 1 calc
H74B H 0.0734 0.5257 0.8914 0.067 Uiso 1 calc
C75 C 0.2429(5) 0.5772(5) 0.7868(3) 0.055(2) Uani 1 d
H75A H 0.2411 0.5802 0.7544 0.066 Uiso 1 calc
H75B H 0.2183 0.6374 0.7967 0.066 Uiso 1 calc
C76 C 0.3429(5) 0.5481(5) 0.7935(3) 0.050(2) Uani 1 d
H76A H 0.3482 0.5597 0.8238 0.06 Uiso 1 calc
H76B H 0.3864 0.5812 0.7705 0.06 Uiso 1 calc
C77 C 0.3112(6) 0.2393(6) 0.7798(3) 0.055(2) Uani 1 d
C80 C 0.0249(6) 0.3081(5) 0.8329(3) 0.049(2) Uani 1 d
C81 C -0.0579(6) 0.3666(5) 0.8465(3) 0.056(3) Uani 1 d
H81 H -0.0642 0.3977 0.872 0.067 Uiso 1 calc
C82 C -0.1310(6) 0.3801(6) 0.8235(4) 0.064(3) Uani 1 d
H82 H -0.1874 0.4204 0.8328 0.077 Uiso 1 calc
C83 C -0.1207(7) 0.3335(7) 0.7864(4) 0.072(3) Uani 1 d
H83 H -0.171 0.3419 0.7706 0.086 Uiso 1 calc
C84 C -0.0400(7) 0.2761(6) 0.7723(4) 0.068(3) Uani 1 d
H84 H -0.0337 0.2462 0.7464 0.082 Uiso 1 calc
C85 C 0.0339(6) 0.2614(5) 0.7961(3) 0.056(3) Uani 1 d
H85 H 0.0894 0.2198 0.7872 0.067 Uiso 1 calc
C90 C 0.1431(5) 0.1711(5) 0.8764(3) 0.043(2) Uani 1 d
C91 C 0.0645(6) 0.1255(5) 0.8856(3) 0.049(2) Uani 1 d
H91 H 0.0046 0.1561 0.8806 0.059 Uiso 1 calc
C92 C 0.0762(7) 0.0352(6) 0.9021(3) 0.062(3) Uani 1 d
H92 H 0.024 0.0043 0.907 0.074 Uiso 1 calc
C93 C 0.1614(7) -0.0109(6) 0.9116(3) 0.063(3) Uani 1 d
H93 H 0.1675 -0.0719 0.9237 0.075 Uiso 1 calc
C94 C 0.2373(6) 0.0347(5) 0.9030(3) 0.061(3) Uani 1 d
H94 H 0.2969 0.0042 0.9085 0.073 Uiso 1 calc
C95 C 0.2273(6) 0.1250(5) 0.8862(3) 0.053(2) Uani 1 d
H95 H 0.2799 0.1553 0.8815 0.063 Uiso 1 calc
C100 C 0.3575(6) 0.3557(6) 0.9208(3) 0.052(2) Uani 1 d
C101 C 0.4188(6) 0.2810(6) 0.9099(3) 0.068(3) Uani 1 d
H101 H 0.4097 0.2493 0.8872 0.082 Uiso 1 calc
C102 C 0.4946(7) 0.2492(6) 0.9312(4) 0.079(3) Uani 1 d
H102 H 0.5375 0.1969 0.9229 0.095 Uiso 1 calc
C103 C 0.5065(8) 0.2956(8) 0.9647(4) 0.086(4) Uani 1 d
H103 H 0.5561 0.2738 0.9807 0.104 Uiso 1 calc
C104 C 0.4468(7) 0.3722(7) 0.9743(4) 0.079(3) Uani 1 d
H104 H 0.4568 0.4057 0.9962 0.095 Uiso 1 calc
C105 C 0.3726(6) 0.4020(6) 0.9531(3) 0.063(3) Uani 1 d
H105 H 0.3308 0.4553 0.9607 0.076 Uiso 1 calc
C110 C 0.0641(6) 0.5260(5) 0.7954(3) 0.047(2) Uani 1 d
C111 C -0.0126(6) 0.5906(5) 0.8095(3) 0.052(2) Uani 1 d
H111 H -0.0143 0.6218 0.8345 0.063 Uiso 1 calc
C112 C -0.0864(6) 0.6088(5) 0.7867(3) 0.061(3) Uani 1 d
H112 H -0.1388 0.6533 0.7961 0.074 Uiso 1 calc
C113 C -0.0860(7) 0.5653(6) 0.7513(3) 0.062(3) Uani 1 d
H113 H -0.1382 0.5793 0.7365 0.074 Uiso 1 calc
C114 C -0.0111(6) 0.5008(6) 0.7366(3) 0.051(2) Uani 1 d
H114 H -0.0106 0.4704 0.7115 0.062 Uiso 1 calc
C115 C 0.0634(6) 0.4813(5) 0.7589(3) 0.050(2) Uani 1 d
H115 H 0.1153 0.4364 0.7493 0.06 Uiso 1 calc
C120 C 0.4843(6) 0.3926(5) 0.8051(3) 0.056(2) Uani 1 d
C121 C 0.5175(6) 0.4380(6) 0.8328(3) 0.055(2) Uani 1 d
H121 H 0.4842 0.4954 0.8396 0.066 Uiso 1 calc
C122 C 0.5955(7) 0.4041(7) 0.8505(4) 0.075(3) Uani 1 d
H122 H 0.6137 0.4347 0.8712 0.09 Uiso 1 calc
C123 C 0.6465(7) 0.3257(9) 0.8379(4) 0.096(4) Uani 1 d
H123 H 0.7017 0.3016 0.8497 0.116 Uiso 1 calc
C124 C 0.6199(7) 0.2784(7) 0.8077(4) 0.100(4) Uani 1 d
H124 H 0.6578 0.2243 0.7984 0.119 Uiso 1 calc
C125 C 0.5366(6) 0.3128(6) 0.7916(4) 0.074(3) Uani 1 d
H125 H 0.5164 0.2818 0.7717 0.089 Uiso 1 calc
C130 C 0.4011(6) 0.4376(6) 0.7250(3) 0.060(3) Uani 1 d
C131 C 0.3274(7) 0.4424(6) 0.7027(3) 0.064(3) Uani 1 d
H131 H 0.2669 0.4326 0.7195 0.076 Uiso 1 calc
C132 C 0.3415(7) 0.4613(7) 0.6563(4) 0.081(3) Uani 1 d
H132 H 0.2908 0.4637 0.6413 0.097 Uiso 1 calc
C133 C 0.4322(8) 0.4774(7) 0.6305(4) 0.093(4) Uani 1 d
H133 H 0.4422 0.4924 0.5987 0.111 Uiso 1 calc
C134 C 0.5055(8) 0.4700(7) 0.6541(4) 0.092(4) Uani 1 d
H134 H 0.5674 0.4772 0.6383 0.111 Uiso 1 calc
C135 C 0.4862(7) 0.4516(6) 0.7016(3) 0.063(3) Uani 1 d
H135 H 0.5354 0.4492 0.7176 0.076 Uiso 1 calc
C140 C 0.8086(6) 0.3856(5) 0.9768(3) 0.047(2) Uani 1 d
C141 C 0.7415(6) 0.4229(5) 0.9511(3) 0.060(3) Uani 1 d
H141 H 0.6965 0.3874 0.9492 0.072 Uiso 1 calc
C142 C 0.7345(7) 0.5068(6) 0.9281(3) 0.070(3) Uani 1 d
H142 H 0.6843 0.5285 0.9124 0.084 Uiso 1 calc
C143 C 0.8017(6) 0.5604(6) 0.9279(3) 0.068(3) Uani 1 d
H143 H 0.7998 0.6178 0.9113 0.081 Uiso 1 calc
C144 C 0.8709(6) 0.5266(5) 0.9529(3) 0.055(2) Uani 1 d
H144 H 0.917 0.5617 0.9537 0.066 Uiso 1 calc
C145 C 0.8742(6) 0.4426(5) 0.9766(3) 0.048(2) Uani 1 d
H145 H 0.9226 0.422 0.9935 0.058 Uiso 1 calc
C150 C 0.7296(7) 0.3019(6) 1.0549(3) 0.054(2) Uani 1 d
C151 C 0.6403(7) 0.3507(6) 1.0557(4) 0.067(3) Uani 1 d
H151 H 0.6249 0.3814 1.0283 0.08 Uiso 1 calc
C152 C 0.5703(7) 0.3568(8) 1.0962(5) 0.087(4) Uani 1 d
H152 H 0.5085 0.3892 1.0962 0.104 Uiso 1 calc
C153 C 0.5964(11) 0.3136(9) 1.1354(4) 0.090(4) Uani 1 d
H153 H 0.5512 0.3163 1.163 0.108 Uiso 1 calc
C154 C 0.6840(10) 0.2676(7) 1.1359(5) 0.087(4) Uani 1 d
H154 H 0.7005 0.2401 1.1637 0.105 Uiso 1 calc
C155 C 0.7489(8) 0.2607(6) 1.0964(4) 0.068(3) Uani 1 d
H155 H 0.8096 0.2264 1.0973 0.081 Uiso 1 calc
C160 C 0.7736(6) 0.2183(5) 0.9803(3) 0.051(2) Uani 1 d
C161 C 0.7217(6) 0.1521(5) 1.0019(3) 0.051(2) Uani 1 d
H161 H 0.6949 0.1525 1.0332 0.061 Uiso 1 calc
C162 C 0.7076(6) 0.0854(5) 0.9792(4) 0.063(3) Uani 1 d
H162 H 0.6739 0.04 0.9956 0.076 Uiso 1 calc
C163 C 0.7411(6) 0.0834(6) 0.9336(4) 0.062(3) Uani 1 d
H163 H 0.7305 0.0382 0.918 0.074 Uiso 1 calc
C164 C 0.7909(6) 0.1501(6) 0.9114(3) 0.062(3) Uani 1 d
H164 H 0.8147 0.1512 0.8797 0.075 Uiso 1 calc
C170 C 0.9124(6) 0.2425(5) 1.0171(3) 0.049(2) Uani 1 d
C171 C 0.9610(7) 0.2811(5) 1.0431(3) 0.060(3) Uani 1 d
H171 H 0.9291 0.3333 1.0566 0.072 Uiso 1 calc
C172 C 1.0497(7) 0.2478(6) 1.0496(3) 0.068(3) Uani 1 d
H172 H 1.0783 0.2779 1.0667 0.081 Uiso 1 calc
C173 C 1.0997(7) 0.1704(6) 1.0317(3) 0.068(3) Uani 1 d
H173 H 1.1624 0.1476 1.0357 0.081 Uiso 1 calc
C174 C 1.0550(6) 0.1277(5) 1.0077(3) 0.057(2) Uani 1 d
H174 H 1.0866 0.0737 0.9958 0.069 Uiso 1 calc
C175 C 0.9645(6) 0.1632(6) 1.0011(3) 0.057(2) Uani 1 d
H175 H 0.9359 0.1317 0.9847 0.068 Uiso 1 calc
C180 C 0.2484(6) 0.2548(5) 0.4178(3) 0.048(2) Uani 1 d
C181 C 0.1873(6) 0.2173(5) 0.4548(3) 0.053(2) Uani 1 d
H181 H 0.1265 0.2502 0.4649 0.064 Uiso 1 calc
C182 C 0.2134(7) 0.1321(6) 0.4774(3) 0.067(3) Uani 1 d
H182 H 0.1708 0.1085 0.5024 0.081 Uiso 1 calc
C183 C 0.3019(8) 0.0832(6) 0.4626(4) 0.070(3) Uani 1 d
H183 H 0.3203 0.026 0.4777 0.084 Uiso 1 calc
C184 C 0.3619(8) 0.1174(6) 0.4265(4) 0.073(3) Uani 1 d
H184 H 0.4223 0.0838 0.4162 0.088 Uiso 1 calc
C185 C 0.3349(6) 0.2026(5) 0.4042(3) 0.056(2) Uani 1 d
H185 H 0.378 0.2249 0.379 0.067 Uiso 1 calc
C190 C 0.2646(5) 0.3704(6) 0.3419(3) 0.051(2) Uani 1 d
C191 C 0.2747(6) 0.3022(6) 0.3149(3) 0.058(3) Uani 1 d
H191 H 0.26 0.2458 0.329 0.07 Uiso 1 calc
C192 C 0.3055(7) 0.3124(7) 0.2680(4) 0.073(3) Uani 1 d
H192 H 0.3118 0.2637 0.2509 0.088 Uiso 1 calc
C193 C 0.3264(6) 0.3937(8) 0.2467(4) 0.074(3) Uani 1 d
H193 H 0.3474 0.4016 0.2148 0.089 Uiso 1 calc
C194 C 0.3168(6) 0.4629(8) 0.2716(4) 0.077(3) Uani 1 d
H194 H 0.3307 0.5192 0.257 0.093 Uiso 1 calc
C195 C 0.2876(6) 0.4518(6) 0.3173(4) 0.064(3) Uani 1 d
H195 H 0.2822 0.5013 0.3336 0.077 Uiso 1 calc
C200 C 0.1112(6) 0.3980(5) 0.4079(3) 0.049(2) Uani 1 d
C201 C 0.0549(6) 0.4180(5) 0.3751(3) 0.050(2) Uani 1 d
H201 H 0.0845 0.4124 0.3444 0.06 Uiso 1 calc
C202 C -0.0422(7) 0.4458(5) 0.3854(3) 0.054(2) Uani 1 d
H202 H -0.0769 0.4571 0.3618 0.065 Uiso 1 calc
C203 C -0.0889(7) 0.4573(5) 0.4286(4) 0.060(3) Uani 1 d
H203 H -0.1553 0.4766 0.4355 0.072 Uiso 1 calc
C204 C -0.0351(7) 0.4397(5) 0.4623(4) 0.065(3) Uani 1 d
H204 H -0.0648 0.4457 0.4929 0.078 Uiso 1 calc
C205 C 0.0635(6) 0.4129(5) 0.4506(4) 0.054(2) Uani 1 d
H205 H 0.0989 0.4047 0.4738 0.065 Uiso 1 calc
C210 C 0.2808(6) 0.4190(5) 0.4219(3) 0.051(2) Uani 1 d
C211 C 0.2506(6) 0.5065(6) 0.4279(4) 0.076(3) Uani 1 d
H211 H 0.1965 0.5368 0.4166 0.091 Uiso 1 calc
C212 C 0.2967(7) 0.5548(7) 0.4505(4) 0.091(4) Uani 1 d
H212 H 0.2727 0.6158 0.4542 0.109 Uiso 1 calc
C213 C 0.3731(8) 0.5146(8) 0.4663(4) 0.093(4) Uani 1 d
H213 H 0.4038 0.5467 0.4814 0.112 Uiso 1 calc
C214 C 0.4069(8) 0.4272(8) 0.4608(4) 0.098(4) Uani 1 d
H214 H 0.4615 0.3981 0.472 0.118 Uiso 1 calc
C215 C 0.3608(7) 0.3799(6) 0.4384(3) 0.076(3) Uani 1 d
H215 H 0.3857 0.3191 0.4345 0.091 Uiso 1 calc
C400 C 0.1584(8) 0.2960(7) 0.6682(4) 0.099(4) Uani 1 d
H40A H 0.101 0.3327 0.6831 0.149 Uiso 1 calc
H40B H 0.1411 0.2529 0.6521 0.149 Uiso 1 calc
H40C H 0.1976 0.3345 0.6467 0.149 Uiso 1 calc
C401 C 0.2117(9) 0.0158(7) 0.7893(4) 0.106(4) Uani 1 d
H40J H 0.1529 -0.007 0.8033 0.159 Uiso 1 calc
H40K H 0.2251 0.0544 0.8092 0.159 Uiso 1 calc
H40L H 0.2638 -0.0343 0.7845 0.159 Uiso 1 calc
C402 C 0.4797(9) -0.0185(8) 0.6672(5) 0.143(6) Uani 1 d
H40G H 0.5237 -0.0695 0.6777 0.215 Uiso 1 calc
H40H H 0.5153 0.0271 0.6495 0.215 Uiso 1 calc
H40I H 0.4435 -0.0383 0.6482 0.215 Uiso 1 calc
C403 C 0.5004(14) 0.2202(10) 0.6560(8) 0.267(12) Uani 1 d
H40D H 0.5297 0.2474 0.6264 0.401 Uiso 1 calc
H40E H 0.5432 0.1671 0.6654 0.401 Uiso 1 calc
H40F H 0.4879 0.2632 0.6782 0.401 Uiso 1 calc
B1 B 0.8060(7) 0.2877(6) 1.0076(4) 0.049(3) Uani 1 d
B2 B 0.2258(7) 0.3595(6) 0.3964(4) 0.050(3) Uani 1 d
O500 O 0.3540(10) 0.1706(10) 0.5744(5) 0.237(6) Uiso 1 d
C500 C 0.3086(18) 0.2645(18) 0.5467(9) 0.281(11) Uiso 1 d
O501 O 0.5060(12) 0.0222(12) 0.7712(6) 0.312(8) Uiso 1 d
C501 C 0.487(3) 0.077(3) 0.8146(11) 0.44(2) Uiso 1 d
O511 O 0.527(2) -0.042(3) 0.8629(12) 0.506(19) Uiso 1 d
C512 C 0.522(3) -0.132(3) 0.8758(13) 0.39(2) Uiso 1 d
C513 C 0.601(3) -0.177(2) 0.9023(14) 0.403(19) Uiso 1 d
C514 C 0.567(3) -0.099(3) 0.9334(12) 0.396(19) Uiso 1 d
C515 C 0.512(2) -0.018(2) 0.9084(14) 0.339(15) Uiso 1 d

loop_
_atom_site_aniso_label
_atom_site_aniso_U_11
_atom_site_aniso_U_22
_atom_site_aniso_U_33
_atom_site_aniso_U_23
_atom_site_aniso_U_13
_atom_site_aniso_U_12
Fe1 0.0572(9) 0.0334(7) 0.0611(10) 0.0023(7) -0.0256(8) -0.0140(6)
Fe2 0.0450(8) 0.0356(7) 0.0522(9) -0.0016(6) -0.0167(7) -0.0138(6)
Fe3 0.0733(11) 0.0639(10) 0.0892(14) -0.0185(9) -0.0160(10) -0.0243(9)
P1 0.0560(15) 0.0370(12) 0.078(2) 0.0046(12) -0.0303(15) -0.0124(11)
P2 0.0615(15) 0.0386(12) 0.0679(19) 0.0084(12) -0.0266(14) -0.0143(11)
P3 0.0582(15) 0.0324(11) 0.0678(18) -0.0013(11) -0.0274(14) -0.0084(10)
P4 0.0621(15) 0.0355(12) 0.0593(17) 0.0011(11) -0.0243(14) -0.0116(11)
P5 0.0409(13) 0.0344(11) 0.0646(17) -0.0005(11) -0.0177(12) -0.0092(10)
P6 0.0453(13) 0.0386(12) 0.0572(16) -0.0028(11) -0.0195(12) -0.0097(10)
P7 0.0521(14) 0.0357(11) 0.0563(16) 0.0017(11) -0.0206(13) -0.0144(10)
P8 0.0492(14) 0.0468(13) 0.0659(18) -0.0088(12) -0.0112(13) -0.0175(11)
O1 0.060(4) 0.058(4) 0.060(5) -0.002(3) -0.025(4) -0.026(3)
O2 0.075(4) 0.040(3) 0.062(4) -0.007(3) -0.023(4) -0.026(3)
O3 0.082(4) 0.071(4) 0.085(5) -0.019(4) -0.014(4) -0.039(4)
O4 0.053(4) 0.043(3) 0.064(4) -0.006(3) -0.020(3) -0.010(3)
O5 0.051(4) 0.036(3) 0.057(4) -0.003(3) -0.020(3) 0.001(3)
O6 0.055(4) 0.051(4) 0.096(5) -0.021(4) -0.024(4) -0.008(3)
O10 0.160(8) 0.071(5) 0.128(7) -0.026(5) -0.096(7) 0.031(5)
O11 0.081(5) 0.091(5) 0.065(5) 0.004(4) -0.014(4) -0.037(4)
O12 0.077(5) 0.087(5) 0.153(8) -0.050(5) -0.019(6) -0.006(4)
O13 0.164(8) 0.144(8) 0.158(9) -0.049(7) 0.011(7) -0.101(7)
C1 0.066(6) 0.036(5) 0.080(8) 0.014(5) -0.030(6) -0.013(4)
C2 0.057(6) 0.035(5) 0.080(8) 0.009(5) -0.027(6) -0.011(4)
C4 0.052(6) 0.058(6) 0.065(7) 0.001(5) -0.019(5) -0.019(5)
C5 0.060(6) 0.039(5) 0.096(8) -0.013(5) -0.042(6) -0.013(4)
C6 0.067(6) 0.040(5) 0.058(7) -0.011(5) -0.029(5) -0.005(4)
C7 0.057(6) 0.037(5) 0.080(8) -0.008(5) -0.014(6) -0.021(4)
C700 0.059(6) 0.031(4) 0.082(8) 0.007(5) -0.038(6) -0.005(4)
C734 0.137(13) 0.071(8) 0.090(12) 0.018(8) 0.015(11) -0.021(8)
C10 0.046(5) 0.049(5) 0.074(7) 0.001(5) -0.017(5) -0.009(4)
C11 0.060(7) 0.067(6) 0.065(8) 0.008(6) -0.011(6) -0.023(5)
C12 0.064(7) 0.078(8) 0.108(11) -0.002(7) -0.033(8) -0.018(6)
C13 0.083(8) 0.095(9) 0.088(10) 0.001(8) -0.015(7) -0.015(7)
C14 0.071(8) 0.069(7) 0.095(10) -0.012(7) -0.002(7) -0.008(6)
C15 0.065(7) 0.049(6) 0.103(10) -0.005(6) -0.027(7) -0.006(5)
C20 0.060(6) 0.040(5) 0.078(8) 0.006(5) -0.018(6) -0.014(5)
C21 0.057(6) 0.061(6) 0.082(8) 0.009(6) -0.020(6) -0.013(5)
C22 0.047(6) 0.066(7) 0.101(10) 0.022(7) -0.021(7) -0.008(5)
C23 0.065(8) 0.073(8) 0.104(11) 0.020(7) -0.039(8) -0.018(6)
C24 0.084(8) 0.088(8) 0.093(9) 0.000(7) -0.048(8) -0.007(7)
C25 0.069(7) 0.065(6) 0.080(8) 0.006(6) -0.039(6) -0.012(5)
C30 0.080(8) 0.043(5) 0.070(8) 0.007(5) -0.016(7) -0.013(5)
C31 0.128(11) 0.075(8) 0.074(9) -0.013(7) -0.040(9) -0.015(7)
C32 0.165(15) 0.082(9) 0.105(15) 0.001(9) -0.060(13) -0.001(11)
C33 0.21(2) 0.069(9) 0.077(12) 0.022(8) -0.014(15) -0.004(12)
C34 0.061(6) 0.047(5) 0.060(7) -0.010(5) -0.010(6) -0.016(5)
C35 0.104(10) 0.046(6) 0.075(9) 0.019(6) -0.009(8) -0.017(6)
C40 0.056(6) 0.034(5) 0.070(7) 0.003(5) -0.032(6) 0.005(4)
C41 0.071(7) 0.041(5) 0.069(8) -0.006(5) -0.034(6) -0.002(5)
C42 0.081(7) 0.042(5) 0.079(8) 0.005(5) -0.031(7) -0.008(5)
C43 0.081(7) 0.055(6) 0.057(7) -0.009(5) -0.023(6) 0.013(6)
C44 0.071(7) 0.063(7) 0.098(10) -0.033(7) -0.026(7) -0.010(6)
C45 0.059(6) 0.051(5) 0.071(8) -0.021(5) -0.019(6) -0.008(5)
C50 0.071(7) 0.034(5) 0.067(7) -0.001(5) -0.032(6) -0.010(5)
C51 0.073(7) 0.048(6) 0.069(7) -0.004(5) -0.025(6) -0.008(5)
C52 0.080(8) 0.038(5) 0.104(10) -0.003(6) -0.038(7) -0.005(5)
C53 0.080(8) 0.037(5) 0.095(9) 0.019(6) -0.041(7) -0.019(5)
C54 0.080(7) 0.042(5) 0.068(7) 0.010(5) -0.020(6) -0.016(5)
C55 0.076(7) 0.046(5) 0.065(8) 0.006(5) -0.020(6) -0.011(5)
C60 0.066(6) 0.033(5) 0.067(7) -0.004(5) -0.018(6) -0.011(4)
C61 0.073(8) 0.060(6) 0.085(9) -0.008(6) -0.027(7) -0.007(5)
C62 0.069(7) 0.083(8) 0.085(9) -0.023(7) -0.001(7) -0.016(6)
C63 0.078(8) 0.064(6) 0.062(8) -0.005(6) -0.002(6) -0.019(6)
C64 0.071(7) 0.044(5) 0.068(8) -0.006(5) -0.019(6) -0.012(5)
C65 0.053(6) 0.042(5) 0.070(8) -0.003(5) -0.010(6) -0.010(4)
C71 0.047(5) 0.029(4) 0.082(7) 0.000(4) -0.013(5) -0.016(4)
C72 0.048(5) 0.041(5) 0.055(6) -0.008(4) -0.003(5) -0.006(4)
C73 0.059(6) 0.040(5) 0.059(6) -0.006(4) -0.019(5) -0.006(4)
C74 0.077(6) 0.035(5) 0.065(7) 0.001(4) -0.032(6) -0.018(4)
C75 0.058(6) 0.043(5) 0.072(7) -0.002(5) -0.029(5) -0.016(4)
C76 0.057(6) 0.037(5) 0.058(6) 0.011(4) -0.015(5) -0.019(4)
C77 0.052(6) 0.056(6) 0.063(7) -0.015(5) -0.002(5) -0.032(5)
C80 0.049(6) 0.032(4) 0.072(7) 0.002(5) -0.021(5) -0.017(4)
C81 0.054(6) 0.045(5) 0.075(7) 0.006(5) -0.020(6) -0.022(5)
C82 0.049(6) 0.054(6) 0.090(8) 0.015(6) -0.026(6) -0.014(5)
C83 0.060(7) 0.068(7) 0.096(9) 0.023(6) -0.040(7) -0.030(6)
C84 0.079(7) 0.045(6) 0.093(9) 0.001(6) -0.038(7) -0.019(5)
C85 0.060(6) 0.043(5) 0.072(7) 0.005(5) -0.026(6) -0.021(4)
C90 0.041(5) 0.033(4) 0.059(6) -0.001(4) -0.017(5) -0.008(4)
C91 0.057(5) 0.032(4) 0.057(6) 0.003(4) -0.011(5) -0.014(4)
C92 0.072(7) 0.047(5) 0.072(8) -0.013(5) -0.010(6) -0.024(5)
C93 0.070(7) 0.036(5) 0.077(8) 0.001(5) -0.011(6) -0.008(5)
C94 0.059(6) 0.048(5) 0.072(7) 0.006(5) -0.020(6) -0.003(5)
C95 0.052(6) 0.039(5) 0.063(7) 0.016(4) -0.014(5) -0.011(4)
C100 0.052(6) 0.049(5) 0.061(7) -0.005(5) -0.022(5) -0.010(5)
C101 0.065(7) 0.064(7) 0.084(8) -0.001(6) -0.036(6) -0.015(5)
C102 0.075(7) 0.059(6) 0.113(10) 0.002(6) -0.049(7) -0.006(5)
C103 0.083(8) 0.101(9) 0.091(9) 0.001(8) -0.056(8) -0.016(7)
C104 0.076(7) 0.087(8) 0.091(9) -0.011(7) -0.046(7) -0.013(6)
C105 0.065(6) 0.069(6) 0.066(7) -0.002(5) -0.034(6) -0.017(5)
C110 0.057(6) 0.039(5) 0.050(6) 0.010(4) -0.021(5) -0.022(4)
C111 0.052(6) 0.045(5) 0.062(7) -0.002(5) -0.017(5) -0.011(4)
C112 0.050(6) 0.041(5) 0.095(8) -0.002(5) -0.024(6) -0.007(4)
C113 0.063(7) 0.052(6) 0.076(8) 0.019(5) -0.036(6) -0.019(5)
C114 0.065(6) 0.051(5) 0.046(6) 0.008(5) -0.027(5) -0.023(5)
C115 0.057(6) 0.041(5) 0.057(6) -0.002(4) -0.018(5) -0.017(4)
C120 0.054(6) 0.038(5) 0.065(7) -0.008(5) 0.006(5) -0.004(4)
C121 0.047(6) 0.058(6) 0.060(7) 0.012(5) -0.022(5) -0.014(5)
C122 0.055(7) 0.067(7) 0.095(9) 0.011(7) -0.007(7) -0.015(6)
C123 0.049(7) 0.106(10) 0.144(12) 0.016(9) -0.047(8) -0.027(7)
C124 0.053(7) 0.080(8) 0.146(12) 0.039(8) -0.015(8) -0.006(6)
C125 0.047(6) 0.062(6) 0.113(10) -0.005(6) -0.020(6) -0.005(5)
C130 0.060(6) 0.067(6) 0.062(7) -0.004(5) -0.018(6) -0.025(5)
C131 0.070(7) 0.068(6) 0.055(7) 0.004(5) -0.012(6) -0.023(5)
C132 0.072(7) 0.106(9) 0.070(9) 0.006(7) -0.011(7) -0.043(7)
C133 0.095(9) 0.103(9) 0.080(9) 0.005(7) -0.012(8) -0.035(7)
C134 0.072(8) 0.127(10) 0.089(10) -0.002(8) -0.021(7) -0.046(7)
C135 0.060(6) 0.091(7) 0.039(7) 0.003(6) -0.002(5) -0.030(6)
C140 0.045(5) 0.035(5) 0.060(7) -0.003(4) -0.007(5) -0.007(4)
C141 0.055(6) 0.041(5) 0.089(8) -0.005(5) -0.021(6) -0.014(4)
C142 0.072(7) 0.043(5) 0.101(9) 0.000(6) -0.040(7) -0.001(5)
C143 0.076(7) 0.037(5) 0.091(8) 0.010(5) -0.028(6) -0.011(5)
C144 0.061(6) 0.044(5) 0.061(7) -0.001(5) -0.010(5) -0.014(5)
C145 0.046(5) 0.042(5) 0.051(6) 0.000(4) -0.007(5) -0.004(4)
C150 0.070(7) 0.042(5) 0.059(7) -0.009(5) -0.013(6) -0.031(5)
C151 0.063(7) 0.062(6) 0.078(8) -0.026(6) -0.002(7) -0.017(5)
C152 0.047(7) 0.096(9) 0.128(12) -0.059(9) -0.002(8) -0.020(6)
C153 0.117(11) 0.112(11) 0.051(8) -0.025(8) 0.022(8) -0.077(9)
C154 0.103(10) 0.058(7) 0.103(12) -0.009(7) -0.018(10) -0.021(7)
C155 0.069(7) 0.051(6) 0.078(9) -0.013(6) 0.004(7) -0.017(5)
C160 0.045(5) 0.041(5) 0.069(7) -0.005(5) -0.020(5) -0.001(4)
C161 0.058(6) 0.052(5) 0.043(6) 0.004(4) -0.011(5) -0.016(5)
C162 0.080(7) 0.043(5) 0.074(8) -0.003(5) -0.022(6) -0.024(5)
C163 0.073(7) 0.047(5) 0.074(8) -0.006(5) -0.028(6) -0.014(5)
C164 0.058(6) 0.074(7) 0.053(7) 0.005(5) -0.016(5) -0.011(5)
C170 0.058(6) 0.033(5) 0.056(6) 0.000(4) -0.011(5) -0.011(4)
C171 0.094(8) 0.040(5) 0.055(7) 0.006(5) -0.030(6) -0.023(5)
C172 0.088(8) 0.052(6) 0.075(8) 0.013(5) -0.047(7) -0.021(6)
C173 0.069(7) 0.058(6) 0.084(8) 0.013(6) -0.037(6) -0.021(5)
C174 0.064(6) 0.044(5) 0.063(7) -0.004(5) -0.015(6) -0.003(5)
C175 0.059(6) 0.054(6) 0.064(7) -0.009(5) -0.021(5) -0.015(5)
C180 0.039(5) 0.045(5) 0.065(7) -0.005(5) -0.021(5) -0.010(4)
C181 0.056(6) 0.050(5) 0.063(7) -0.006(5) -0.026(5) -0.012(5)
C182 0.082(8) 0.049(6) 0.076(8) 0.010(5) -0.029(7) -0.018(5)
C183 0.082(8) 0.045(6) 0.085(9) 0.004(6) -0.032(7) -0.007(6)
C184 0.078(8) 0.052(6) 0.091(9) -0.001(6) -0.036(7) 0.005(6)
C185 0.058(6) 0.047(5) 0.062(7) 0.007(5) -0.013(5) -0.017(5)
C190 0.035(5) 0.058(6) 0.063(7) 0.005(5) -0.018(5) -0.012(4)
C191 0.043(6) 0.074(7) 0.053(7) -0.003(6) -0.009(5) -0.005(5)
C192 0.055(6) 0.087(8) 0.087(9) -0.028(7) -0.030(7) -0.001(6)
C193 0.051(6) 0.110(9) 0.066(8) 0.007(7) -0.017(6) -0.029(6)
C194 0.058(7) 0.106(9) 0.068(8) 0.036(7) -0.023(6) -0.040(6)
C195 0.046(6) 0.078(7) 0.069(8) 0.020(6) -0.021(6) -0.024(5)
C200 0.056(6) 0.037(5) 0.056(7) -0.001(5) -0.012(6) -0.013(4)
C201 0.041(5) 0.037(5) 0.071(7) -0.001(5) -0.008(5) -0.007(4)
C202 0.062(7) 0.044(5) 0.060(7) -0.003(5) -0.020(6) -0.012(5)
C203 0.053(6) 0.051(6) 0.080(8) -0.006(6) -0.018(6) -0.009(5)
C204 0.070(7) 0.048(5) 0.077(8) -0.016(5) 0.003(6) -0.023(5)
C205 0.050(6) 0.045(5) 0.068(8) 0.003(5) -0.013(6) -0.014(4)
C210 0.054(6) 0.040(5) 0.060(7) -0.003(5) -0.010(5) -0.015(4)
C211 0.049(6) 0.053(6) 0.131(10) -0.018(6) -0.023(6) -0.008(5)
C212 0.068(7) 0.073(7) 0.136(12) -0.057(8) -0.005(8) -0.005(6)
C213 0.089(9) 0.086(9) 0.122(11) -0.029(8) -0.034(8) -0.028(7)
C214 0.116(10) 0.079(8) 0.122(11) 0.007(8) -0.075(9) -0.026(7)
C215 0.087(8) 0.053(6) 0.103(9) -0.008(6) -0.047(7) -0.021(6)
C400 0.111(9) 0.103(9) 0.093(10) -0.011(8) -0.046(8) -0.007(8)
C401 0.143(11) 0.078(8) 0.110(11) -0.007(8) -0.045(10) -0.030(8)
C402 0.125(11) 0.107(10) 0.193(16) -0.092(11) 0.009(12) 0.005(9)
C403 0.27(2) 0.097(12) 0.45(4) -0.090(17) -0.04(2) -0.070(14)
B1 0.055(7) 0.043(6) 0.057(8) -0.005(5) -0.020(6) -0.015(5)
B2 0.041(6) 0.045(6) 0.067(8) -0.011(6) -0.008(6) -0.009(5)

loop_
_atom_type_symbol
_atom_type_description
_atom_type_scat_dispersion_real
_atom_type_scat_dispersion_imag
_atom_type_scat_source
C C 0.0181 0.0091 'International Tables Vol C Tables 4.2.6.8 and 6.1.1.4'
H H 0 0 'International Tables Vol C Tables 4.2.6.8 and 6.1.1.4'
O O 0.0492 0.0322 'International Tables Vol C Tables 4.2.6.8 and 6.1.1.4'
P P 0.2955 0.4335 'International Tables Vol C Tables 4.2.6.8 and 6.1.1.4'
Fe Fe -1.1336 3.1974 'International Tables Vol C Tables 4.2.6.8 and 6.1.1.4'
B B 0.009 0.0039 'International Tables Vol C Tables 4.2.6.8 and 6.1.1.4'

loop_
_geom_angle_atom_site_label_1
_geom_angle_atom_site_label_2
_geom_angle_atom_site_label_3
_geom_angle
O2 Fe1 O1 65.0(2)
O2 Fe1 P3 104.43(18)
O1 Fe1 P3 165.40(18)
O2 Fe1 P2 167.59(17)
O1 Fe1 P2 106.26(19)
P3 Fe1 P2 85.67(9)
O2 Fe1 P1 87.63(17)
O1 Fe1 P1 96.25(17)
P3 Fe1 P1 93.20(9)
P2 Fe1 P1 84.57(9)
O2 Fe1 P4 94.20(17)
O1 Fe1 P4 86.72(17)
P3 Fe1 P4 84.02(9)
P2 Fe1 P4 94.01(10)
P1 Fe1 P4 176.97(9)
O2 Fe1 C7 32.2(3)
O1 Fe1 C7 32.8(3)
P3 Fe1 C7 135.9(3)
P2 Fe1 C7 138.4(3)
P1 Fe1 C7 92.0(2)
P4 Fe1 C7 90.8(2)
O4 Fe2 O5 64.8(2)
O4 Fe2 P7 166.98(19)
O5 Fe2 P7 107.37(16)
O4 Fe2 P6 104.65(17)
O5 Fe2 P6 164.85(16)
P7 Fe2 P6 84.91(9)
O4 Fe2 P8 86.48(16)
O5 Fe2 P8 92.69(17)
P7 Fe2 P8 83.46(9)
P6 Fe2 P8 97.60(9)
O4 Fe2 P5 93.80(16)
O5 Fe2 P5 85.36(16)
P7 Fe2 P5 95.93(9)
P6 Fe2 P5 84.55(9)
P8 Fe2 P5 177.69(10)
O4 Fe2 C77 32.4(2)
O5 Fe2 C77 32.4(2)
P7 Fe2 C77 138.7(3)
P6 Fe2 C77 136.3(3)
P8 Fe2 C77 88.9(2)
P5 Fe2 C77 90.09(19)
O6 Fe3 O10 86.9(2)
O6 Fe3 O12 87.6(3)
O10 Fe3 O12 173.4(3)
O6 Fe3 O11 91.1(2)
O10 Fe3 O11 89.9(3)
O12 Fe3 O11 93.8(3)
O6 Fe3 O3 178.2(2)
O10 Fe3 O3 92.2(3)
O12 Fe3 O3 93.5(3)
O11 Fe3 O3 87.4(2)
O6 Fe3 O13 93.2(3)
O10 Fe3 O13 89.8(4)
O12 Fe3 O13 86.9(4)
O11 Fe3 O13 175.7(3)
O3 Fe3 O13 88.3(3)
C10 P1 C20 98.9(4)
C10 P1 C1 106.4(4)
C20 P1 C1 99.5(4)
C10 P1 Fe1 121.3(3)
C20 P1 Fe1 121.5(3)
C1 P1 Fe1 106.6(3)
C30 P2 C2 101.6(4)
C30 P2 C4 104.6(5)
C2 P2 C4 103.5(4)
C30 P2 Fe1 124.7(3)
C2 P2 Fe1 110.6(3)
C4 P2 Fe1 109.8(3)
C40 P3 C6 100.1(4)
C40 P3 C5 104.1(4)
C6 P3 C5 102.9(4)
C40 P3 Fe1 125.8(3)
C6 P3 Fe1 110.2(3)
C5 P3 Fe1 111.2(3)
C60 P4 C50 101.8(4)
C60 P4 C700 105.5(4)
C50 P4 C700 99.7(3)
C60 P4 Fe1 119.1(3)
C50 P4 Fe1 119.9(3)
C700 P4 Fe1 108.3(3)
C90 P5 C80 101.9(3)
C90 P5 C71 100.6(4)
C80 P5 C71 106.7(4)
C90 P5 Fe2 120.0(3)
C80 P5 Fe2 117.2(3)
C71 P5 Fe2 108.7(2)
C100 P6 C73 105.0(4)
C100 P6 C72 101.1(4)
C73 P6 C72 102.6(4)
C100 P6 Fe2 124.8(3)
C73 P6 Fe2 111.3(3)
C72 P6 Fe2 109.5(3)
C110 P7 C74 105.1(4)
C110 P7 C75 101.0(3)
C74 P7 C75 100.7(4)
C110 P7 Fe2 123.7(3)
C74 P7 Fe2 112.1(3)
C75 P7 Fe2 111.4(3)
C120 P8 C76 106.1(4)
C120 P8 C130 105.2(4)
C76 P8 C130 97.6(4)
C120 P8 Fe2 117.2(3)
C76 P8 Fe2 109.6(3)
C130 P8 Fe2 118.8(3)
C7 O1 Fe1 89.2(5)
C7 O2 Fe1 90.1(5)
C7 O3 Fe3 132.7(7)
C77 O4 Fe2 89.9(5)
C77 O5 Fe2 89.4(5)
C77 O6 Fe3 133.3(6)
C400 O10 Fe3 132.9(7)
C401 O11 Fe3 125.9(6)
C402 O12 Fe3 124.9(8)
C403 O13 Fe3 131.2(11)
C2 C1 P1 106.0(6)
C1 C2 P2 110.6(6)
C5 C4 P2 106.2(5)
C4 C5 P3 111.2(5)
C700 C6 P3 106.6(5)
O2 C7 O1 115.8(6)
O2 C7 O3 122.8(9)
O1 C7 O3 121.4(9)
O2 C7 Fe1 57.7(4)
O1 C7 Fe1 58.0(4)
O3 C7 Fe1 177.7(7)
C6 C700 P4 108.8(5)
C35 C734 C33 116.3(15)
C15 C10 C11 116.6(10)
C15 C10 P1 124.6(7)
C11 C10 P1 118.8(8)
C12 C11 C10 121.2(10)
C11 C12 C13 123.0(10)
C14 C13 C12 116.7(12)
C13 C14 C15 121.4(11)
C14 C15 C10 121.0(9)
C25 C20 C21 117.3(9)
C25 C20 P1 122.1(8)
C21 C20 P1 120.6(8)
C20 C21 C22 122.0(10)
C23 C22 C21 118.8(10)
C22 C23 C24 121.5(10)
C23 C24 C25 118.2(11)
C20 C25 C24 122.1(10)
C35 C30 C31 118.6(11)
C35 C30 P2 123.1(9)
C31 C30 P2 118.3(9)
C30 C31 C32 119.8(13)
C33 C32 C31 118.9(16)
C32 C33 C734 123.5(18)
C160 C34 C164 122.8(8)
C734 C35 C30 123.0(12)
C45 C40 C41 117.4(9)
C45 C40 P3 123.5(7)
C41 C40 P3 119.0(7)
C42 C41 C40 121.6(9)
C43 C42 C41 120.2(10)
C42 C43 C44 119.5(10)
C45 C44 C43 120.8(9)
C44 C45 C40 120.4(9)
C55 C50 C51 118.3(8)
C55 C50 P4 121.2(7)
C51 C50 P4 120.2(8)
C50 C51 C52 120.4(10)
C53 C52 C51 119.1(10)
C52 C53 C54 121.0(9)
C55 C54 C53 118.2(10)
C50 C55 C54 123.0(10)
C65 C60 C61 117.8(9)
C65 C60 P4 118.6(7)
C61 C60 P4 123.6(8)
C62 C61 C60 121.2(10)
C63 C62 C61 119.0(10)
C64 C63 C62 120.8(10)
C63 C64 C65 120.7(9)
C64 C65 C60 120.5(8)
C72 C71 P5 105.8(5)
C71 C72 P6 109.9(5)
C74 C73 P6 108.8(5)
C73 C74 P7 109.1(6)
C76 C75 P7 109.1(5)
C75 C76 P8 107.0(5)
O5 C77 O4 115.9(8)
O5 C77 O6 123.3(8)
O4 C77 O6 120.8(9)
O5 C77 Fe2 58.3(4)
O4 C77 Fe2 57.6(4)
O6 C77 Fe2 178.4(7)
C85 C80 C81 119.9(8)
C85 C80 P5 117.9(7)
C81 C80 P5 122.3(7)
C82 C81 C80 120.9(9)
C81 C82 C83 118.7(9)
C84 C83 C82 121.5(9)
C83 C84 C85 119.8(9)
C80 C85 C84 119.2(9)
C95 C90 C91 118.1(7)
C95 C90 P5 121.8(5)
C91 C90 P5 119.3(6)
C92 C91 C90 119.3(8)
C93 C92 C91 122.1(8)
C92 C93 C94 117.9(8)
C93 C94 C95 120.8(8)
C90 C95 C94 121.6(8)
C101 C100 C105 118.6(8)
C101 C100 P6 118.5(7)
C105 C100 P6 122.8(7)
C100 C101 C102 121.8(9)
C103 C102 C101 118.5(10)
C104 C103 C102 119.5(10)
C103 C104 C105 120.9(10)
C104 C105 C100 120.7(10)
C111 C110 C115 118.8(7)
C111 C110 P7 124.6(6)
C115 C110 P7 116.6(7)
C112 C111 C110 118.8(8)
C113 C112 C111 121.8(9)
C112 C113 C114 120.7(8)
C113 C114 C115 118.5(8)
C114 C115 C110 121.4(8)
C125 C120 C121 119.1(9)
C125 C120 P8 117.6(7)
C121 C120 P8 123.2(7)
C122 C121 C120 122.9(10)
C123 C122 C121 118.2(11)
C122 C123 C124 121.8(11)
C125 C124 C123 118.8(11)
C120 C125 C124 119.0(10)
C135 C130 C131 120.2(9)
C135 C130 P8 121.3(7)
C131 C130 P8 117.9(7)
C132 C131 C130 120.3(9)
C131 C132 C133 120.6(10)
C134 C133 C132 117.4(11)
C133 C134 C135 119.3(10)
C130 C135 C134 122.2(9)
C141 C140 C145 113.2(7)
C141 C140 B1 122.5(7)
C145 C140 B1 124.2(7)
C142 C141 C140 125.5(8)
C141 C142 C143 119.6(8)
C144 C143 C142 117.5(8)
C145 C144 C143 121.2(8)
C144 C145 C140 122.9(8)
C151 C150 C155 116.2(10)
C151 C150 B1 121.9(9)
C155 C150 B1 121.8(9)
C150 C151 C152 122.3(11)
C153 C152 C151 117.0(11)
C154 C153 C152 122.0(12)
C153 C154 C155 119.8(12)
C154 C155 C150 122.6(11)
C34 C160 C161 115.4(8)
C34 C160 B1 121.2(8)
C161 C160 B1 123.0(9)
C162 C161 C160 122.1(9)
C163 C162 C161 121.7(8)
C162 C163 C164 117.0(9)
C163 C164 C34 121.1(9)
C175 C170 C171 112.6(8)
C175 C170 B1 124.5(7)
C171 C170 B1 122.9(8)
C172 C171 C170 124.1(9)
C171 C172 C173 121.0(9)
C174 C173 C172 117.7(9)
C173 C174 C175 120.4(9)
C174 C175 C170 124.1(8)
C185 C180 C181 115.9(8)
C185 C180 B2 121.2(8)
C181 C180 B2 122.4(8)
C180 C181 C182 122.1(9)
C183 C182 C181 119.4(10)
C184 C183 C182 119.7(10)
C183 C184 C185 120.3(10)
C180 C185 C184 122.5(9)
C191 C190 C195 113.6(9)
C191 C190 B2 123.3(8)
C195 C190 B2 123.0(9)
C190 C191 C192 123.3(9)
C193 C192 C191 119.3(10)
C194 C193 C192 119.6(11)
C193 C194 C195 120.5(10)
C194 C195 C190 123.7(10)
C205 C200 C201 114.3(8)
C205 C200 B2 122.4(8)
C201 C200 B2 123.3(8)
C202 C201 C200 123.0(9)
C203 C202 C201 121.6(9)
C202 C203 C204 117.3(9)
C203 C204 C205 119.7(10)
C200 C205 C204 123.9(9)
C211 C210 C215 115.5(8)
C211 C210 B2 123.6(8)
C215 C210 B2 120.9(8)
C210 C211 C212 122.7(9)
C213 C212 C211 120.1(10)
C212 C213 C214 119.6(11)
C213 C214 C215 119.9(10)
C210 C215 C214 122.2(9)
C150 B1 C160 109.4(7)
C150 B1 C140 108.5(7)
C160 B1 C140 110.0(7)
C150 B1 C170 111.3(7)
C160 B1 C170 106.8(7)
C140 B1 C170 111.0(7)
C190 B2 C180 111.1(7)
C190 B2 C200 109.7(7)
C180 B2 C200 111.0(7)
C190 B2 C210 110.3(7)
C180 B2 C210 106.7(7)
C200 B2 C210 108.0(7)
C512 O511 C515 96(3)
O511 C512 C513 111(3)
C512 C513 C514 87(3)
C515 C514 C513 110(3)
O511 C515 C514 104(3)

loop_
_geom_bond_atom_site_label_1
_geom_bond_atom_site_label_2
_geom_bond_distance
Fe1 O2 2.027(5)
Fe1 O1 2.035(5)
Fe1 P3 2.197(2)
Fe1 P2 2.205(3)
Fe1 P1 2.286(3)
Fe1 P4 2.297(3)
Fe1 C7 2.398(7)
Fe2 O4 2.032(5)
Fe2 O5 2.046(5)
Fe2 P7 2.204(2)
Fe2 P6 2.217(3)
Fe2 P8 2.260(2)
Fe2 P5 2.282(2)
Fe2 C77 2.405(10)
Fe3 O6 2.076(6)
Fe3 O10 2.109(7)
Fe3 O12 2.114(7)
Fe3 O11 2.126(7)
Fe3 O3 2.133(6)
Fe3 O13 2.137(9)
P1 C10 1.794(10)
P1 C20 1.824(9)
P1 C1 1.836(7)
P2 C30 1.812(11)
P2 C2 1.842(8)
P2 C4 1.855(8)
P3 C40 1.784(9)
P3 C6 1.826(8)
P3 C5 1.838(8)
P4 C60 1.794(10)
P4 C50 1.843(8)
P4 C700 1.847(7)
P5 C90 1.825(7)
P5 C80 1.825(8)
P5 C71 1.826(9)
P6 C100 1.821(8)
P6 C73 1.845(8)
P6 C72 1.857(8)
P7 C110 1.819(8)
P7 C74 1.834(8)
P7 C75 1.850(8)
P8 C120 1.795(9)
P8 C76 1.818(7)
P8 C130 1.867(10)
O1 C7 1.299(10)
O2 C7 1.278(10)
O3 C7 1.305(8)
O4 C77 1.290(9)
O5 C77 1.289(10)
O6 C77 1.297(9)
O10 C400 1.397(10)
O11 C401 1.421(11)
O12 C402 1.458(12)
O13 C403 1.511(18)
C1 C2 1.530(11)
C4 C5 1.561(12)
C6 C700 1.518(11)
C734 C35 1.378(15)
C734 C33 1.391(18)
C10 C15 1.409(12)
C10 C11 1.410(11)
C11 C12 1.355(13)
C12 C13 1.395(13)
C13 C14 1.391(13)
C14 C15 1.396(13)
C20 C25 1.357(12)
C20 C21 1.382(11)
C21 C22 1.418(11)
C22 C23 1.350(13)
C23 C24 1.375(13)
C24 C25 1.430(11)
C30 C35 1.382(13)
C30 C31 1.381(12)
C31 C32 1.415(17)
C32 C33 1.341(18)
C34 C160 1.382(11)
C34 C164 1.385(11)
C40 C45 1.398(10)
C40 C41 1.409(11)
C41 C42 1.374(12)
C42 C43 1.372(11)
C43 C44 1.388(13)
C44 C45 1.384(12)
C50 C55 1.366(12)
C50 C51 1.398(11)
C51 C52 1.415(11)
C52 C53 1.378(13)
C53 C54 1.395(12)
C54 C55 1.389(11)
C60 C65 1.396(11)
C60 C61 1.415(12)
C61 C62 1.391(13)
C62 C63 1.382(12)
C63 C64 1.372(12)
C64 C65 1.386(11)
C71 C72 1.525(9)
C73 C74 1.545(10)
C75 C76 1.503(10)
C80 C85 1.388(11)
C80 C81 1.389(11)
C81 C82 1.377(10)
C82 C83 1.391(12)
C83 C84 1.363(12)
C84 C85 1.402(11)
C90 C95 1.375(10)
C90 C91 1.418(10)
C91 C92 1.397(10)
C92 C93 1.385(11)
C93 C94 1.386(11)
C94 C95 1.398(10)
C100 C101 1.350(11)
C100 C105 1.374(11)
C101 C102 1.387(11)
C102 C103 1.386(13)
C103 C104 1.355(13)
C104 C105 1.363(11)
C110 C111 1.389(10)
C110 C115 1.393(11)
C111 C112 1.380(10)
C112 C113 1.350(12)
C113 C114 1.376(11)
C114 C115 1.380(10)
C120 C125 1.381(11)
C120 C121 1.387(11)
C121 C122 1.360(11)
C122 C123 1.350(13)
C123 C124 1.412(15)
C124 C125 1.403(12)
C130 C135 1.335(11)
C130 C131 1.386(11)
C131 C132 1.381(12)
C132 C133 1.437(13)
C133 C134 1.402(12)
C134 C135 1.413(12)
C140 C141 1.384(10)
C140 C145 1.418(10)
C140 B1 1.654(12)
C141 C142 1.371(11)
C142 C143 1.399(11)
C143 C144 1.382(10)
C144 C145 1.381(10)
C150 C151 1.380(12)
C150 C155 1.395(12)
C150 B1 1.636(13)
C151 C152 1.425(13)
C152 C153 1.376(15)
C153 C154 1.348(15)
C154 C155 1.366(14)
C160 C161 1.388(10)
C160 B1 1.637(11)
C161 C162 1.387(10)
C162 C163 1.373(12)
C163 C164 1.380(11)
C170 C175 1.400(11)
C170 C171 1.428(10)
C170 B1 1.656(12)
C171 C172 1.355(11)
C172 C173 1.390(12)
C173 C174 1.383(11)
C174 C175 1.386(11)
C180 C185 1.381(11)
C180 C181 1.404(11)
C180 B2 1.645(12)
C181 C182 1.412(11)
C182 C183 1.388(12)
C183 C184 1.358(13)
C184 C185 1.412(11)
C190 C191 1.393(11)
C190 C195 1.419(11)
C190 B2 1.629(13)
C191 C192 1.399(12)
C192 C193 1.377(13)
C193 C194 1.362(13)
C194 C195 1.361(12)
C200 C205 1.365(11)
C200 C201 1.402(10)
C200 B2 1.652(12)
C201 C202 1.387(11)
C202 C203 1.364(11)
C203 C204 1.399(11)
C204 C205 1.408(11)
C210 C211 1.358(10)
C210 C215 1.380(11)
C210 B2 1.694(11)
C211 C212 1.424(12)
C212 C213 1.329(13)
C213 C214 1.360(13)
C214 C215 1.411(12)
O500 C500 1.66(2)
O501 C501 1.614(18)
O511 C512 1.397(19)
O511 C515 1.448(18)
C512 C513 1.560(19)
C513 C514 1.585(19)
C514 C515 1.547(18)
